data_4301712
loop_
_publ_author_name
'Christian Meermann'
'Karl W. T\"ornroos'
'Reiner Anwander'

_publ_contact_author_address
;
       Department of Chemistry,
       University of Bergen,
       Allegaten 41,
       N-5007 Bergen,
       Norway.
;
_publ_contact_author_email karl.tornroos@kj.uib.no
_publ_contact_author_fax '+47 55 58 3552'
_publ_contact_author_name
;
       Prof. Karl Wilhelm T\"ornroos
;
_publ_contact_author_phone '+47 55 58 9490'
_publ_section_title
;
Scandium SALEN Complexes Bearing Chloro, Aryloxo, and Hydroxo Ligands
;
_journal_name_full 'Inorganic Chemistry'
_journal_page_first 2561
_journal_page_last 2570
_journal_paper_doi 10.1021/ic802082b
_journal_volume 48
_journal_year 2009
_chemical_formula_moiety '2(C64 H94 N4 O6 Sc2), 5(C7 H8)'
_chemical_formula_sum 'C163 H228 N8 O12 Sc4'
_chemical_formula_weight 2671.37
_chemical_name_systematic
; 
 ? 
;
_space_group_IT_number 32
_symmetry_cell_setting orthorhombic
_symmetry_space_group_name_Hall 'P 2 -2ab'
_symmetry_space_group_name_H-M 'P b a 2'
_atom_sites_solution_hydrogens geom
_atom_sites_solution_primary direct
_atom_sites_solution_secondary difmap
_audit_creation_method SHELXL-97
_cell_angle_alpha 90.00
_cell_angle_beta 90.00
_cell_angle_gamma 90.00
_cell_formula_units_Z 2
_cell_length_a 19.2322(4)
_cell_length_b 23.6954(6)
_cell_length_c 17.3634(3)
_cell_measurement_temperature 183(2)
_cell_volume 7912.8(3)
_computing_cell_refinement 'CrysAlis RED (Oxford, 2007)'
_computing_data_collection 'CrysAlis RED (Oxford, 2007)'
_computing_data_reduction 'CrysAlis RED (Oxford, 2007)'
_computing_molecular_graphics 'ORTEP-3 (Farrugia, 1997)'
_computing_publication_material 'SHELXL-97 (Sheldrick, 1997)'
_computing_structure_refinement 'SHELXL-97 (Sheldrick, 1997)'
_computing_structure_solution 'SHELXS-97 (Sheldrick, 1990)'
_diffrn_ambient_temperature 183(2)
_diffrn_detector_area_resol_mean 10.4498
_diffrn_measured_fraction_theta_full 0.914
_diffrn_measured_fraction_theta_max 0.914
_diffrn_measurement_device_type 'Xcalibur Ruby'
_diffrn_measurement_method '/o oscillation scan'
_diffrn_radiation_monochromator graphite
_diffrn_radiation_source 'Enhance (Mo) X-ray Source'
_diffrn_radiation_type MoK\a
_diffrn_radiation_wavelength 0.71073
_diffrn_reflns_av_R_equivalents 0.0408
_diffrn_reflns_av_sigmaI/netI 0.0979
_diffrn_reflns_limit_h_max 25
_diffrn_reflns_limit_h_min -28
_diffrn_reflns_limit_k_max 33
_diffrn_reflns_limit_k_min -34
_diffrn_reflns_limit_l_max 23
_diffrn_reflns_limit_l_min -20
_diffrn_reflns_number 73531
_diffrn_reflns_theta_full 31.68
_diffrn_reflns_theta_max 31.68
_diffrn_reflns_theta_min 2.34
_exptl_absorpt_coefficient_mu 0.223
_exptl_absorpt_correction_T_max 1.059
_exptl_absorpt_correction_T_min 0.940
_exptl_absorpt_correction_type multi-scan
_exptl_absorpt_process_details
;
SCALE3 ABSPACK - An Oxford Diffraction program 
(1.0.6,gui:1.0.3) (C) 2005 Oxford Diffraction Ltd. 
;
_exptl_crystal_density_diffrn 1.121
_exptl_crystal_density_method 'not measured'
_exptl_crystal_F_000 2884
_refine_diff_density_max 0.579
_refine_diff_density_min -0.266
_refine_diff_density_rms 0.042
_refine_ls_abs_structure_details 'Flack H D (1983), Acta Cryst. A39, 876-881'
_refine_ls_abs_structure_Flack -0.025(14)
_refine_ls_extinction_method none
_refine_ls_goodness_of_fit_ref 0.902
_refine_ls_hydrogen_treatment mixed
_refine_ls_matrix_type full
_refine_ls_number_parameters 906
_refine_ls_number_reflns 20105
_refine_ls_number_restraints 62
_refine_ls_restrained_S_all 0.915
_refine_ls_R_factor_all 0.0822
_refine_ls_R_factor_gt 0.0407
_refine_ls_shift/su_max 0.002
_refine_ls_shift/su_mean 0.000
_refine_ls_structure_factor_coef Fsqd
_refine_ls_weighting_details 'calc w=1/[\s^2^(Fo^2^)+(0.0491P)^2^] where P=(Fo^2^+2Fc^2^)/3'
_refine_ls_weighting_scheme calc
_refine_ls_wR_factor_gt 0.0848
_refine_ls_wR_factor_ref 0.0926
_reflns_number_gt 11611
_reflns_number_total 20105
_reflns_threshold_expression >2sigma(I)
_cod_data_source_file ic802082b_si_001_2.cif
_cod_data_source_block Compound3a
_cod_database_code 4301712

loop_
_symmetry_equiv_pos_as_xyz
'x, y, z'
'-x, -y, z'
'-x+1/2, y+1/2, z'
'x+1/2, -y+1/2, z'

loop_
_atom_site_label
_atom_site_type_symbol
_atom_site_fract_x
_atom_site_fract_y
_atom_site_fract_z
_atom_site_U_iso_or_equiv
_atom_site_adp_type
_atom_site_occupancy
_atom_site_symmetry_multiplicity
_atom_site_calc_flag
_atom_site_refinement_flags
_atom_site_disorder_assembly
_atom_site_disorder_group
Sc1 Sc 0.215992(12) 0.351666(10) 0.998167(14) 0.02648(6) Uani 1 1 d . . .
Sc2 Sc 0.357194(12) 0.268366(10) 0.966253(14) 0.02638(6) Uani 1 1 d . . .
O1 O 0.24843(5) 0.26703(3) 0.98305(6) 0.0375(3) Uani 1 1 d D . .
H1O H 0.2319(7) 0.2432(5) 0.9888(9) 0.045 Uiso 1 1 d D . .
O2 O 0.32234(4) 0.35013(3) 0.97534(6) 0.0353(3) Uani 1 1 d D . .
H2O H 0.3401(7) 0.3736(5) 0.9799(8) 0.042 Uiso 1 1 d D . .
O3 O 0.40131(5) 0.26416(4) 1.06937(5) 0.0312(2) Uani 1 1 d . . .
O4 O 0.44200(5) 0.29458(4) 0.90684(5) 0.0302(2) Uani 1 1 d . . .
O5 O 0.19492(5) 0.39140(4) 0.89964(5) 0.0305(2) Uani 1 1 d . . .
O6 O 0.22817(5) 0.41997(4) 1.06607(5) 0.0312(2) Uani 1 1 d . . .
N1 N 0.36671(6) 0.17147(4) 0.98289(6) 0.0333(3) Uani 1 1 d . . .
N2 N 0.34279(6) 0.22510(4) 0.85136(6) 0.0320(3) Uani 1 1 d . . .
N3 N 0.10369(6) 0.32226(4) 0.97191(6) 0.0326(3) Uani 1 1 d . . .
N4 N 0.16349(6) 0.32404(5) 1.11012(6) 0.0358(3) Uani 1 1 d . . .
C1 C 0.41171(7) 0.22955(5) 1.12786(8) 0.0302(3) Uani 1 1 d . . .
C2 C 0.40390(7) 0.17062(6) 1.11795(7) 0.0313(4) Uani 1 1 d . . .
C3 C 0.38540(8) 0.14577(6) 1.04509(8) 0.0343(4) Uani 1 1 d . . .
H3A H 0.3872 0.1057 1.0425 0.041 Uiso 1 1 calc R . .
C4 C 0.35287(9) 0.13643(6) 0.91448(8) 0.0409(4) Uani 1 1 d . . .
H4A H 0.3281 0.1016 0.9299 0.049 Uiso 1 1 calc R . .
H4B H 0.3973 0.1254 0.8899 0.049 Uiso 1 1 calc R . .
C5 C 0.30905(8) 0.16960(6) 0.85813(8) 0.0384(4) Uani 1 1 d . . .
H5A H 0.3076 0.1504 0.8075 0.046 Uiso 1 1 calc R . .
H5B H 0.2609 0.1737 0.8776 0.046 Uiso 1 1 calc R . .
C6 C 0.36693(7) 0.24077(6) 0.78585(8) 0.0334(4) Uani 1 1 d . . .
H6A H 0.3541 0.2193 0.7419 0.040 Uiso 1 1 calc R . .
C7 C 0.41201(7) 0.28838(6) 0.77420(7) 0.0309(4) Uani 1 1 d . . .
C8 C 0.44985(7) 0.31363(6) 0.83575(7) 0.0296(4) Uani 1 1 d . . .
C9 C 0.49707(7) 0.35765(6) 0.81913(7) 0.0335(4) Uani 1 1 d . . .
C10 C 0.50169(7) 0.37569(6) 0.74301(7) 0.0363(4) Uani 1 1 d . . .
H10A H 0.5319 0.4064 0.7323 0.044 Uiso 1 1 calc R . .
C11 C 0.46548(8) 0.35219(6) 0.68127(8) 0.0382(4) Uani 1 1 d . . .
C12 C 0.42205(8) 0.30790(6) 0.69804(8) 0.0355(4) Uani 1 1 d . . .
H12A H 0.3980 0.2898 0.6572 0.043 Uiso 1 1 calc R . .
C13 C 0.47220(9) 0.37775(7) 0.60064(8) 0.0492(5) Uani 1 1 d . . .
C14 C 0.43420(11) 0.43452(8) 0.59976(11) 0.0682(6) Uani 1 1 d . . .
H14A H 0.3847 0.4285 0.6101 0.102 Uiso 1 1 calc R . .
H14B H 0.4398 0.4523 0.5492 0.102 Uiso 1 1 calc R . .
H14C H 0.4538 0.4592 0.6395 0.102 Uiso 1 1 calc R . .
C15 C 0.54928(10) 0.38897(9) 0.58134(9) 0.0753(7) Uani 1 1 d . . .
H15A H 0.5755 0.3536 0.5847 0.113 Uiso 1 1 calc R . .
H15B H 0.5684 0.4163 0.6181 0.113 Uiso 1 1 calc R . .
H15C H 0.5529 0.4042 0.5290 0.113 Uiso 1 1 calc R . .
C16 C 0.44112(12) 0.33917(9) 0.53888(9) 0.0751(7) Uani 1 1 d . . .
H16A H 0.4652 0.3027 0.5396 0.113 Uiso 1 1 calc R . .
H16B H 0.4467 0.3567 0.4882 0.113 Uiso 1 1 calc R . .
H16C H 0.3916 0.3334 0.5494 0.113 Uiso 1 1 calc R . .
C17 C 0.53994(8) 0.38565(6) 0.88252(8) 0.0389(4) Uani 1 1 d . . .
C18 C 0.58660(8) 0.34121(8) 0.92187(9) 0.0534(5) Uani 1 1 d . . .
H18A H 0.6165 0.3233 0.8832 0.080 Uiso 1 1 calc R . .
H18B H 0.5574 0.3125 0.9465 0.080 Uiso 1 1 calc R . .
H18C H 0.6156 0.3596 0.9609 0.080 Uiso 1 1 calc R . .
C19 C 0.49134(9) 0.41243(7) 0.94255(8) 0.0463(4) Uani 1 1 d . . .
H19A H 0.4590 0.4382 0.9168 0.069 Uiso 1 1 calc R . .
H19B H 0.5190 0.4334 0.9803 0.069 Uiso 1 1 calc R . .
H19C H 0.4650 0.3827 0.9689 0.069 Uiso 1 1 calc R . .
C20 C 0.58779(9) 0.43253(7) 0.85134(9) 0.0611(5) Uani 1 1 d . . .
H20A H 0.5595 0.4624 0.8280 0.092 Uiso 1 1 calc R . .
H20B H 0.6191 0.4167 0.8125 0.092 Uiso 1 1 calc R . .
H20C H 0.6152 0.4484 0.8937 0.092 Uiso 1 1 calc R . .
C21 C 0.41535(8) 0.13408(6) 1.18003(8) 0.0398(4) Uani 1 1 d . . .
H21A H 0.4096 0.0947 1.1723 0.048 Uiso 1 1 calc R . .
C22 C 0.43438(8) 0.15294(6) 1.25117(8) 0.0396(4) Uani 1 1 d . . .
C23 C 0.44346(8) 0.21144(6) 1.25877(8) 0.0381(4) Uani 1 1 d . . .
H23A H 0.4583 0.2252 1.3074 0.046 Uiso 1 1 calc R . .
C24 C 0.43244(7) 0.25064(6) 1.20090(8) 0.0339(4) Uani 1 1 d . . .
C25 C 0.43945(8) 0.31427(6) 1.21435(8) 0.0386(4) Uani 1 1 d . . .
C26 C 0.37005(9) 0.34384(7) 1.19754(9) 0.0473(5) Uani 1 1 d . . .
H26A H 0.3584 0.3394 1.1429 0.071 Uiso 1 1 calc R . .
H26B H 0.3741 0.3841 1.2098 0.071 Uiso 1 1 calc R . .
H26C H 0.3333 0.3269 1.2292 0.071 Uiso 1 1 calc R . .
C27 C 0.49627(9) 0.33967(7) 1.16272(9) 0.0508(5) Uani 1 1 d . . .
H27A H 0.4858 0.3313 1.1087 0.076 Uiso 1 1 calc R . .
H27B H 0.5414 0.3233 1.1764 0.076 Uiso 1 1 calc R . .
H27C H 0.4978 0.3807 1.1701 0.076 Uiso 1 1 calc R . .
C28 C 0.45894(11) 0.32853(8) 1.29832(9) 0.0623(6) Uani 1 1 d . . .
H28A H 0.4615 0.3696 1.3045 0.093 Uiso 1 1 calc R . .
H28B H 0.5042 0.3118 1.3106 0.093 Uiso 1 1 calc R . .
H28C H 0.4235 0.3133 1.3331 0.093 Uiso 1 1 calc R . .
C29 C 0.44636(9) 0.11368(7) 1.32074(9) 0.0520(5) Uani 1 1 d . . .
C30 C 0.40416(10) 0.13548(8) 1.38953(9) 0.0642(6) Uani 1 1 d . . .
H30A H 0.4097 0.1096 1.4331 0.096 Uiso 1 1 calc R . .
H30B H 0.3549 0.1377 1.3753 0.096 Uiso 1 1 calc R . .
H30C H 0.4209 0.1731 1.4041 0.096 Uiso 1 1 calc R . .
C31 C 0.42271(11) 0.05356(7) 1.30321(10) 0.0704(6) Uani 1 1 d . . .
H31A H 0.4333 0.0292 1.3473 0.106 Uiso 1 1 calc R . .
H31B H 0.4472 0.0396 1.2575 0.106 Uiso 1 1 calc R . .
H31C H 0.3725 0.0533 1.2936 0.106 Uiso 1 1 calc R . .
C32 C 0.52346(10) 0.11328(9) 1.34041(11) 0.0803(7) Uani 1 1 d . . .
H32A H 0.5316 0.0880 1.3841 0.120 Uiso 1 1 calc R . .
H32B H 0.5384 0.1516 1.3540 0.120 Uiso 1 1 calc R . .
H32C H 0.5501 0.1001 1.2958 0.120 Uiso 1 1 calc R . .
C33 C 0.15522(7) 0.38829(5) 0.83737(7) 0.0285(3) Uani 1 1 d . . .
C34 C 0.09471(7) 0.35403(6) 0.83845(7) 0.0319(4) Uani 1 1 d . . .
C35 C 0.07123(7) 0.32523(6) 0.90721(8) 0.0350(4) Uani 1 1 d . . .
H35A H 0.0275 0.3067 0.9043 0.042 Uiso 1 1 calc R . .
C36 C 0.06385(8) 0.29784(7) 1.03683(8) 0.0396(4) Uani 1 1 d . . .
H36A H 0.0356 0.2656 1.0183 0.047 Uiso 1 1 calc R . .
H36B H 0.0320 0.3266 1.0583 0.047 Uiso 1 1 calc R . .
C37 C 0.11321(8) 0.27819(6) 1.09818(8) 0.0392(4) Uani 1 1 d . . .
H37A H 0.0877 0.2702 1.1465 0.047 Uiso 1 1 calc R . .
H37B H 0.1374 0.2434 1.0816 0.047 Uiso 1 1 calc R . .
C38 C 0.16369(8) 0.34867(6) 1.17616(8) 0.0374(4) Uani 1 1 d . . .
H38A H 0.1346 0.3331 1.2149 0.045 Uiso 1 1 calc R . .
C39 C 0.20394(7) 0.39756(6) 1.19671(8) 0.0331(4) Uani 1 1 d . . .
C40 C 0.23590(7) 0.43179(6) 1.14018(7) 0.0309(4) Uani 1 1 d . . .
C41 C 0.27506(7) 0.47947(6) 1.16496(8) 0.0319(4) Uani 1 1 d . . .
C42 C 0.28155(8) 0.48832(6) 1.24385(8) 0.0379(4) Uani 1 1 d . . .
H42A H 0.3088 0.5195 1.2603 0.045 Uiso 1 1 calc R . .
C43 C 0.25071(8) 0.45450(7) 1.30115(8) 0.0394(4) Uani 1 1 d . A .
C44 C 0.21129(8) 0.41015(6) 1.27535(8) 0.0390(4) Uani 1 1 d . . .
H44A H 0.1881 0.3871 1.3120 0.047 Uiso 1 1 calc R . .
C45 C 0.26443(9) 0.46439(7) 1.38704(9) 0.0520(5) Uani 1 1 d D . .
C46 C 0.2890(2) 0.52133(13) 1.40530(17) 0.0873(14) Uani 0.587(2) 1 d PD A 1
H46A H 0.3241 0.5328 1.3674 0.131 Uiso 0.587(2) 1 calc PR A 1
H46B H 0.3097 0.5215 1.4569 0.131 Uiso 0.587(2) 1 calc PR A 1
H46C H 0.2498 0.5477 1.4038 0.131 Uiso 0.587(2) 1 calc PR A 1
C47 C 0.31444(19) 0.41883(15) 1.41381(17) 0.0775(12) Uani 0.587(2) 1 d PD A 1
H47A H 0.3584 0.4224 1.3858 0.116 Uiso 0.587(2) 1 calc PR A 1
H47B H 0.2942 0.3816 1.4038 0.116 Uiso 0.587(2) 1 calc PR A 1
H47C H 0.3230 0.4231 1.4691 0.116 Uiso 0.587(2) 1 calc PR A 1
C48 C 0.19463(17) 0.45610(17) 1.43297(15) 0.0745(12) Uani 0.587(2) 1 d PD A 1
H48A H 0.1601 0.4834 1.4148 0.112 Uiso 0.587(2) 1 calc PR A 1
H48B H 0.2032 0.4620 1.4880 0.112 Uiso 0.587(2) 1 calc PR A 1
H48C H 0.1772 0.4177 1.4247 0.112 Uiso 0.587(2) 1 calc PR A 1
C46A C 0.2371(4) 0.5219(3) 1.4056(3) 0.206(4) Uani 0.413(2) 1 d PD A 2
H46D H 0.2661 0.5505 1.3803 0.310 Uiso 0.413(2) 1 calc PR A 2
H46E H 0.2382 0.5277 1.4614 0.310 Uiso 0.413(2) 1 calc PR A 2
H46F H 0.1891 0.5252 1.3871 0.310 Uiso 0.413(2) 1 calc PR A 2
C47A C 0.3470(3) 0.4692(4) 1.3959(3) 0.148(3) Uani 0.413(2) 1 d PD A 2
H47D H 0.3652 0.4951 1.3567 0.223 Uiso 0.413(2) 1 calc PR A 2
H47E H 0.3680 0.4319 1.3890 0.223 Uiso 0.413(2) 1 calc PR A 2
H47F H 0.3584 0.4836 1.4472 0.223 Uiso 0.413(2) 1 calc PR A 2
C48A C 0.2412(4) 0.4192(3) 1.4389(3) 0.193(4) Uani 0.413(2) 1 d PD A 2
H48D H 0.2808 0.4054 1.4689 0.290 Uiso 0.413(2) 1 calc PR A 2
H48E H 0.2216 0.3882 1.4086 0.290 Uiso 0.413(2) 1 calc PR A 2
H48F H 0.2056 0.4340 1.4739 0.290 Uiso 0.413(2) 1 calc PR A 2
C49 C 0.31187(8) 0.51788(6) 1.10664(8) 0.0371(4) Uani 1 1 d . . .
C50 C 0.36034(9) 0.48361(7) 1.05480(9) 0.0512(5) Uani 1 1 d . . .
H50A H 0.3327 0.4584 1.0222 0.077 Uiso 1 1 calc R . .
H50B H 0.3920 0.4612 1.0867 0.077 Uiso 1 1 calc R . .
H50C H 0.3874 0.5093 1.0222 0.077 Uiso 1 1 calc R . .
C51 C 0.25710(9) 0.54756(7) 1.05744(10) 0.0546(5) Uani 1 1 d . . .
H51A H 0.2289 0.5723 1.0901 0.082 Uiso 1 1 calc R . .
H51B H 0.2271 0.5193 1.0331 0.082 Uiso 1 1 calc R . .
H51C H 0.2802 0.5701 1.0176 0.082 Uiso 1 1 calc R . .
C52 C 0.35650(10) 0.56340(7) 1.14489(10) 0.0626(6) Uani 1 1 d . . .
H52A H 0.3271 0.5873 1.1775 0.094 Uiso 1 1 calc R . .
H52B H 0.3786 0.5866 1.1051 0.094 Uiso 1 1 calc R . .
H52C H 0.3924 0.5455 1.1766 0.094 Uiso 1 1 calc R . .
C53 C 0.05178(8) 0.35119(6) 0.77289(8) 0.0389(4) Uani 1 1 d . . .
H53A H 0.0113 0.3282 0.7746 0.047 Uiso 1 1 calc R . .
C54 C 0.06637(8) 0.38034(6) 0.70693(8) 0.0410(4) Uani 1 1 d . B .
C55 C 0.12685(8) 0.41418(6) 0.70812(8) 0.0367(4) Uani 1 1 d . . .
H55A H 0.1379 0.4349 0.6629 0.044 Uiso 1 1 calc R . .
C56 C 0.17097(8) 0.41923(6) 0.77039(7) 0.0309(4) Uani 1 1 d . . .
C57 C 0.23468(7) 0.45880(6) 0.76785(8) 0.0348(4) Uani 1 1 d . . .
C58 C 0.30184(8) 0.42552(7) 0.78377(9) 0.0480(5) Uani 1 1 d . . .
H58A H 0.3089 0.3975 0.7430 0.072 Uiso 1 1 calc R . .
H58B H 0.2980 0.4063 0.8336 0.072 Uiso 1 1 calc R . .
H58C H 0.3414 0.4515 0.7849 0.072 Uiso 1 1 calc R . .
C59 C 0.24340(9) 0.48752(7) 0.68904(9) 0.0546(5) Uani 1 1 d . . .
H59A H 0.2481 0.4587 0.6489 0.082 Uiso 1 1 calc R . .
H59B H 0.2851 0.5113 0.6897 0.082 Uiso 1 1 calc R . .
H59C H 0.2026 0.5110 0.6783 0.082 Uiso 1 1 calc R . .
C60 C 0.22523(9) 0.50541(7) 0.82855(9) 0.0476(5) Uani 1 1 d . . .
H60A H 0.1817 0.5257 0.8187 0.071 Uiso 1 1 calc R . .
H60B H 0.2643 0.5318 0.8257 0.071 Uiso 1 1 calc R . .
H60C H 0.2236 0.4884 0.8800 0.071 Uiso 1 1 calc R . .
C61 C 0.01989(9) 0.37735(8) 0.63590(9) 0.0574(5) Uani 1 1 d D . .
C62 C -0.05424(13) 0.40207(14) 0.66236(16) 0.0803(10) Uani 0.709(2) 1 d PD B 3
H62A H -0.0487 0.4414 0.6789 0.120 Uiso 0.709(2) 1 calc PR B 3
H62B H -0.0723 0.3795 0.7053 0.120 Uiso 0.709(2) 1 calc PR B 3
H62C H -0.0869 0.4004 0.6191 0.120 Uiso 0.709(2) 1 calc PR B 3
C63 C 0.04388(17) 0.41318(14) 0.57005(14) 0.0874(11) Uani 0.709(2) 1 d PD B 3
H63A H 0.0897 0.4002 0.5528 0.131 Uiso 0.709(2) 1 calc PR B 3
H63B H 0.0471 0.4526 0.5868 0.131 Uiso 0.709(2) 1 calc PR B 3
H63C H 0.0106 0.4102 0.5275 0.131 Uiso 0.709(2) 1 calc PR B 3
C64 C 0.00861(18) 0.31702(12) 0.61352(15) 0.0841(10) Uani 0.709(2) 1 d PD B 3
H64A H 0.0525 0.3008 0.5954 0.126 Uiso 0.709(2) 1 calc PR B 3
H64B H -0.0261 0.3151 0.5723 0.126 Uiso 0.709(2) 1 calc PR B 3
H64C H -0.0080 0.2957 0.6583 0.126 Uiso 0.709(2) 1 calc PR B 3
C62A C 0.0030(5) 0.4341(2) 0.6038(4) 0.110(3) Uani 0.291(2) 1 d PD B 4
H62D H -0.0234 0.4558 0.6419 0.165 Uiso 0.291(2) 1 calc PR B 4
H62E H -0.0248 0.4297 0.5569 0.165 Uiso 0.291(2) 1 calc PR B 4
H62F H 0.0462 0.4541 0.5915 0.165 Uiso 0.291(2) 1 calc PR B 4
C63A C 0.0675(4) 0.3454(3) 0.5693(3) 0.103(3) Uani 0.291(2) 1 d PD B 4
H63D H 0.1085 0.3685 0.5578 0.154 Uiso 0.291(2) 1 calc PR B 4
H63E H 0.0399 0.3405 0.5224 0.154 Uiso 0.291(2) 1 calc PR B 4
H63F H 0.0824 0.3084 0.5884 0.154 Uiso 0.291(2) 1 calc PR B 4
C64A C -0.0417(4) 0.3382(4) 0.6437(4) 0.119(4) Uani 0.291(2) 1 d PD B 4
H64D H -0.0252 0.3000 0.6551 0.179 Uiso 0.291(2) 1 calc PR B 4
H64E H -0.0681 0.3379 0.5954 0.179 Uiso 0.291(2) 1 calc PR B 4
H64F H -0.0716 0.3513 0.6857 0.179 Uiso 0.291(2) 1 calc PR B 4
C65 C 0.5000 0.0000 0.93477(13) 0.0467(6) Uani 1 2 d S . .
C66 C 0.55529(8) 0.02239(6) 0.97631(9) 0.0520(5) Uani 1 1 d . . .
H66 H 0.5939 0.0379 0.9496 0.062 Uiso 1 1 calc R . .
C67 C 0.55485(10) 0.02241(8) 1.05497(10) 0.0586(5) Uani 1 1 d . . .
H67 H 0.5931 0.0382 1.0821 0.070 Uiso 1 1 calc R . .
C68 C 0.5000 0.0000 1.09552(15) 0.0584(8) Uani 1 2 d S . .
H68 H 0.5000 0.0000 1.1502 0.070 Uiso 1 2 calc SR . .
C69 C 0.5000 0.0000 0.84846(14) 0.0705(9) Uani 1 2 d S . .
H69A H 0.4570 -0.0174 0.8296 0.106 Uiso 0.50 1 calc PR . .
H69B H 0.5401 -0.0215 0.8296 0.106 Uiso 0.50 1 calc PR . .
H69C H 0.5029 0.0389 0.8296 0.106 Uiso 0.50 1 calc PR . .
C71 C 0.20937(12) 0.21105(9) 0.29937(12) 0.0738(7) Uani 1 1 d . . .
C70 C 0.16621(13) 0.17114(12) 0.32952(13) 0.0999(9) Uani 1 1 d . . .
H70A H 0.1606 0.1364 0.3030 0.120 Uiso 1 1 calc R . .
C75 C 0.13083(16) 0.17968(14) 0.39665(16) 0.1218(11) Uani 1 1 d . . .
H75A H 0.1011 0.1507 0.4153 0.146 Uiso 1 1 calc R . .
C74 C 0.13655(17) 0.22726(12) 0.43692(18) 0.1219(11) Uani 1 1 d . . .
H74A H 0.1105 0.2329 0.4827 0.146 Uiso 1 1 calc R . .
C73 C 0.1800(2) 0.26684(11) 0.41105(16) 0.1373(14) Uani 1 1 d . . .
H73A H 0.1852 0.3008 0.4395 0.165 Uiso 1 1 calc R . .
C72 C 0.21788(19) 0.25957(10) 0.34337(16) 0.1252(12) Uani 1 1 d . . .
H72A H 0.2497 0.2879 0.3272 0.150 Uiso 1 1 calc R . .
C76 C 0.24528(13) 0.20178(11) 0.22612(15) 0.0975(8) Uani 1 1 d . . .
H76A H 0.2345 0.1639 0.2069 0.146 Uiso 1 1 calc R . .
H76B H 0.2956 0.2052 0.2339 0.146 Uiso 1 1 calc R . .
H76C H 0.2299 0.2300 0.1885 0.146 Uiso 1 1 calc R . .
C78 C 0.24543(12) 0.17993(12) 0.61101(15) 0.1077(8) Uani 1 1 d . . .
C77 C 0.20467(14) 0.17186(12) 0.67316(17) 0.1157(10) Uani 1 1 d . . .
H77A H 0.1923 0.1347 0.6884 0.139 Uiso 1 1 calc R . .
C82 C 0.18060(15) 0.21847(13) 0.71528(17) 0.1156(10) Uani 1 1 d . . .
H82A H 0.1504 0.2142 0.7582 0.139 Uiso 1 1 calc R . .
C81 C 0.20239(15) 0.26912(12) 0.69189(18) 0.1141(10) Uani 1 1 d . . .
H81A H 0.1888 0.3016 0.7202 0.137 Uiso 1 1 calc R . .
C80 C 0.24347(15) 0.27552(14) 0.62877(19) 0.1164(11) Uani 1 1 d . . .
H80A H 0.2553 0.3126 0.6126 0.140 Uiso 1 1 calc R . .
C79 C 0.26747(15) 0.23257(15) 0.58930(19) 0.1279(12) Uani 1 1 d . . .
H79A H 0.2987 0.2377 0.5475 0.153 Uiso 1 1 calc R . .
C83 C 0.2707(2) 0.1426(3) 0.5584(3) 0.349(3) Uani 1 1 d . . .
H83A H 0.2774 0.1057 0.5830 0.523 Uiso 1 1 calc R . .
H83B H 0.3152 0.1563 0.5384 0.523 Uiso 1 1 calc R . .
H83C H 0.2375 0.1388 0.5158 0.523 Uiso 1 1 calc R . .

loop_
_atom_site_aniso_label
_atom_site_aniso_U_11
_atom_site_aniso_U_22
_atom_site_aniso_U_33
_atom_site_aniso_U_23
_atom_site_aniso_U_13
_atom_site_aniso_U_12
Sc1 0.01968(11) 0.03184(12) 0.02790(11) -0.00098(11) 0.00186(11) -0.00108(11)
Sc2 0.02381(11) 0.02760(12) 0.02772(11) -0.00119(11) 0.00077(11) -0.00056(11)
O1 0.0279(5) 0.0289(5) 0.0557(6) -0.0036(5) 0.0102(5) -0.0071(4)
O2 0.0212(4) 0.0255(4) 0.0592(6) -0.0036(5) 0.0022(5) -0.0044(4)
O3 0.0341(5) 0.0322(5) 0.0273(5) 0.0030(4) 0.0002(4) 0.0013(5)
O4 0.0259(5) 0.0383(5) 0.0264(4) -0.0018(4) 0.0024(4) -0.0044(4)
O5 0.0232(5) 0.0373(5) 0.0309(5) 0.0010(4) -0.0008(4) -0.0049(4)
O6 0.0324(5) 0.0350(5) 0.0261(5) -0.0024(4) 0.0001(4) -0.0024(4)
N1 0.0338(6) 0.0313(5) 0.0350(7) -0.0017(5) 0.0030(5) -0.0026(5)
N2 0.0309(7) 0.0317(6) 0.0334(6) -0.0035(5) 0.0007(5) -0.0019(5)
N3 0.0255(6) 0.0384(6) 0.0337(6) -0.0015(5) 0.0024(5) -0.0083(5)
N4 0.0316(7) 0.0429(7) 0.0329(6) 0.0011(5) 0.0050(5) -0.0069(6)
C1 0.0229(7) 0.0345(7) 0.0331(7) 0.0032(6) 0.0073(6) 0.0040(6)
C2 0.0257(7) 0.0325(7) 0.0357(7) 0.0043(6) 0.0060(6) 0.0031(7)
C3 0.0327(8) 0.0276(7) 0.0427(8) 0.0011(7) 0.0060(7) -0.0011(6)
C4 0.0506(10) 0.0342(8) 0.0379(8) -0.0045(7) 0.0055(7) -0.0101(7)
C5 0.0386(9) 0.0392(8) 0.0375(8) -0.0049(7) -0.0023(7) -0.0109(7)
C6 0.0312(8) 0.0411(8) 0.0279(7) -0.0049(6) -0.0057(6) 0.0013(7)
C7 0.0296(7) 0.0329(7) 0.0302(7) -0.0049(6) 0.0038(6) 0.0032(6)
C8 0.0257(7) 0.0330(7) 0.0300(7) -0.0023(6) 0.0019(6) 0.0048(6)
C9 0.0246(7) 0.0416(8) 0.0342(7) -0.0018(6) 0.0062(6) -0.0030(7)
C10 0.0291(8) 0.0396(8) 0.0401(8) -0.0022(7) 0.0081(7) -0.0039(7)
C11 0.0340(8) 0.0483(9) 0.0324(7) 0.0015(7) 0.0024(7) 0.0063(7)
C12 0.0389(8) 0.0397(8) 0.0278(7) -0.0037(6) -0.0070(6) 0.0024(7)
C13 0.0488(10) 0.0646(10) 0.0343(8) 0.0092(8) 0.0024(8) 0.0036(9)
C14 0.0795(14) 0.0645(11) 0.0607(10) 0.0198(9) -0.0047(10) 0.0084(11)
C15 0.0579(12) 0.1255(17) 0.0427(10) 0.0257(10) 0.0121(9) -0.0067(12)
C16 0.1000(16) 0.0920(14) 0.0334(9) 0.0116(9) -0.0090(10) -0.0152(13)
C17 0.0291(8) 0.0511(9) 0.0364(8) -0.0030(7) 0.0035(6) -0.0101(7)
C18 0.0304(9) 0.0792(12) 0.0505(9) -0.0103(9) -0.0045(8) -0.0079(9)
C19 0.0456(9) 0.0495(9) 0.0438(8) -0.0156(7) 0.0089(7) -0.0160(8)
C20 0.0548(10) 0.0783(11) 0.0501(10) -0.0087(9) 0.0143(8) -0.0411(9)
C21 0.0338(8) 0.0365(8) 0.0490(9) 0.0065(7) 0.0079(7) 0.0025(7)
C22 0.0317(8) 0.0493(9) 0.0378(8) 0.0077(7) 0.0035(7) 0.0099(7)
C23 0.0341(8) 0.0525(9) 0.0276(7) -0.0031(7) 0.0000(6) 0.0064(8)
C24 0.0255(7) 0.0430(8) 0.0331(7) -0.0041(7) 0.0045(6) 0.0042(7)
C25 0.0413(9) 0.0423(9) 0.0320(7) -0.0073(7) -0.0033(7) 0.0032(8)
C26 0.0478(10) 0.0462(9) 0.0479(9) -0.0069(8) 0.0018(8) 0.0084(8)
C27 0.0486(10) 0.0468(9) 0.0570(10) -0.0096(8) 0.0058(8) -0.0062(9)
C28 0.0764(13) 0.0654(11) 0.0452(9) -0.0103(9) -0.0140(9) 0.0060(11)
C29 0.0457(10) 0.0679(11) 0.0425(9) 0.0199(8) 0.0057(8) 0.0119(9)
C30 0.0719(13) 0.0799(12) 0.0407(9) 0.0137(9) 0.0101(9) 0.0114(11)
C31 0.0928(15) 0.0607(11) 0.0575(10) 0.0241(9) 0.0094(11) 0.0170(11)
C32 0.0490(12) 0.1176(16) 0.0743(12) 0.0482(12) -0.0042(10) 0.0176(12)
C33 0.0227(7) 0.0290(7) 0.0338(7) -0.0072(6) -0.0020(6) 0.0023(6)
C34 0.0269(7) 0.0359(7) 0.0331(7) -0.0034(6) -0.0042(6) -0.0020(7)
C35 0.0225(7) 0.0386(8) 0.0440(8) -0.0034(7) 0.0035(7) -0.0110(7)
C36 0.0274(8) 0.0551(9) 0.0362(8) -0.0014(7) 0.0055(7) -0.0147(7)
C37 0.0408(9) 0.0414(8) 0.0354(8) -0.0027(7) 0.0078(7) -0.0168(7)
C38 0.0299(8) 0.0526(9) 0.0297(7) 0.0047(7) 0.0060(6) 0.0003(7)
C39 0.0255(7) 0.0442(8) 0.0297(7) -0.0025(6) 0.0051(6) 0.0013(7)
C40 0.0207(7) 0.0386(8) 0.0334(7) -0.0016(6) -0.0009(6) 0.0044(6)
C41 0.0282(8) 0.0348(7) 0.0328(7) -0.0054(6) 0.0029(6) 0.0062(7)
C42 0.0367(8) 0.0376(8) 0.0393(8) -0.0052(7) -0.0021(7) 0.0033(7)
C43 0.0379(9) 0.0492(9) 0.0312(7) -0.0059(7) -0.0013(7) 0.0053(8)
C44 0.0369(9) 0.0461(9) 0.0340(8) -0.0007(7) 0.0072(7) 0.0001(7)
C45 0.0609(11) 0.0617(11) 0.0334(8) -0.0050(8) -0.0083(8) 0.0052(10)
C46 0.164(4) 0.066(2) 0.0312(15) -0.0140(15) -0.022(2) -0.037(2)
C47 0.098(3) 0.092(2) 0.0430(16) -0.0063(17) -0.0356(18) 0.027(2)
C48 0.070(2) 0.135(3) 0.0187(13) -0.0054(17) -0.0005(14) -0.006(2)
C46A 0.344(11) 0.201(6) 0.074(3) -0.101(4) -0.105(5) 0.159(7)
C47A 0.112(5) 0.270(10) 0.063(3) 0.044(5) -0.052(3) -0.022(6)
C48A 0.379(12) 0.155(6) 0.045(3) 0.032(3) -0.066(5) -0.146(7)
C49 0.0394(9) 0.0333(8) 0.0385(8) -0.0020(7) -0.0029(7) -0.0077(7)
C50 0.0453(10) 0.0463(9) 0.0619(10) -0.0023(8) 0.0188(8) -0.0059(8)
C51 0.0565(11) 0.0455(10) 0.0619(11) 0.0181(8) -0.0063(9) -0.0010(9)
C52 0.0762(13) 0.0552(10) 0.0564(10) -0.0080(9) -0.0024(10) -0.0247(10)
C53 0.0310(8) 0.0417(8) 0.0442(8) -0.0028(7) -0.0044(7) -0.0095(7)
C54 0.0380(9) 0.0462(9) 0.0388(8) -0.0039(7) -0.0051(7) -0.0067(8)
C55 0.0360(8) 0.0408(8) 0.0332(7) -0.0021(7) 0.0008(7) -0.0023(7)
C56 0.0275(7) 0.0323(7) 0.0330(7) -0.0056(6) 0.0015(6) 0.0005(6)
C57 0.0246(7) 0.0406(8) 0.0391(8) 0.0006(7) -0.0002(6) -0.0058(7)
C58 0.0294(8) 0.0636(10) 0.0510(9) 0.0059(8) 0.0074(7) -0.0039(8)
C59 0.0464(10) 0.0694(11) 0.0480(9) 0.0180(9) -0.0046(8) -0.0216(9)
C60 0.0443(10) 0.0446(9) 0.0539(9) -0.0005(8) -0.0020(8) -0.0145(8)
C61 0.0549(11) 0.0727(12) 0.0446(9) 0.0049(9) -0.0217(8) -0.0219(10)
C62 0.0433(16) 0.126(3) 0.0718(17) 0.0149(17) -0.0274(13) -0.0058(18)
C63 0.101(2) 0.119(2) 0.0426(14) 0.0145(16) -0.0388(14) -0.047(2)
C64 0.109(2) 0.093(2) 0.0505(15) -0.0124(14) -0.0319(16) -0.0392(19)
C62A 0.163(8) 0.072(5) 0.095(5) 0.028(4) -0.080(5) -0.013(6)
C63A 0.105(6) 0.152(8) 0.051(4) -0.031(4) -0.041(4) 0.034(6)
C64A 0.097(6) 0.188(10) 0.072(5) 0.024(6) -0.040(5) -0.045(7)
C65 0.0467(14) 0.0435(12) 0.0501(12) 0.000 0.000 -0.0054(12)
C66 0.0413(9) 0.0488(9) 0.0659(11) -0.0030(9) -0.0005(9) -0.0124(8)
C67 0.0498(11) 0.0620(11) 0.0641(11) -0.0034(9) -0.0164(9) -0.0050(9)
C68 0.0616(17) 0.0658(16) 0.0477(13) 0.000 0.000 0.0040(15)
C69 0.082(2) 0.0774(18) 0.0518(14) 0.000 0.000 -0.0202(17)
C71 0.0736(14) 0.0725(13) 0.0754(13) 0.0067(11) -0.0008(12) -0.0022(12)
C70 0.0963(18) 0.1227(19) 0.0807(15) -0.0154(14) 0.0130(14) -0.0414(16)
C75 0.113(2) 0.154(2) 0.0990(19) -0.0213(18) 0.0002(18) -0.040(2)
C74 0.137(3) 0.114(2) 0.115(2) 0.0010(17) -0.0043(19) 0.027(2)
C73 0.239(4) 0.0773(17) 0.0952(19) 0.0097(15) 0.008(2) 0.009(2)
C72 0.217(4) 0.0637(14) 0.0948(18) -0.0002(14) 0.020(2) -0.0211(19)
C76 0.0843(17) 0.1006(17) 0.1075(18) 0.0047(15) 0.0206(15) 0.0079(15)
C78 0.0668(14) 0.1482(19) 0.1082(15) -0.0798(15) -0.0373(13) 0.0372(15)
C77 0.1084(19) 0.0918(17) 0.147(2) -0.0008(17) -0.0656(18) -0.0220(16)
C82 0.0979(19) 0.128(2) 0.121(2) 0.0047(18) -0.0435(17) 0.0031(19)
C81 0.0873(19) 0.113(2) 0.142(2) -0.0336(18) -0.0147(18) 0.0323(16)
C80 0.0840(18) 0.124(2) 0.141(2) 0.0110(19) -0.0214(19) 0.0123(18)
C79 0.0675(17) 0.175(3) 0.142(3) 0.005(2) -0.0295(17) -0.018(2)
C83 0.255(4) 0.536(7) 0.255(4) -0.209(5) -0.156(3) 0.267(4)

loop_
_atom_type_symbol
_atom_type_description
_atom_type_scat_dispersion_real
_atom_type_scat_dispersion_imag
_atom_type_scat_source
C C 0.0033 0.0016 'International Tables Vol C Tables 4.2.6.8 and 6.1.1.4'
N N 0.0061 0.0033 'International Tables Vol C Tables 4.2.6.8 and 6.1.1.4'
O O 0.0106 0.0060 'International Tables Vol C Tables 4.2.6.8 and 6.1.1.4'
Sc Sc 0.2519 0.3716 'International Tables Vol C Tables 4.2.6.8 and 6.1.1.4'
H H 0.0000 0.0000 'International Tables Vol C Tables 4.2.6.8 and 6.1.1.4'

loop_
_geom_angle_atom_site_label_1
_geom_angle_atom_site_label_2
_geom_angle_atom_site_label_3
_geom_angle
_geom_angle_site_symmetry_1
_geom_angle_site_symmetry_3
_geom_angle_publ_flag
O5 Sc1 O6 98.41(4) . . ?
O5 Sc1 O2 92.55(4) . . ?
O6 Sc1 O2 90.65(4) . . ?
O5 Sc1 O1 113.63(4) . . ?
O6 Sc1 O1 143.03(4) . . ?
O2 Sc1 O1 70.77(3) . . ?
O5 Sc1 N4 140.79(4) . . ?
O6 Sc1 N4 77.52(4) . . ?
O2 Sc1 N4 126.18(4) . . ?
O1 Sc1 N4 87.95(4) . . ?
O5 Sc1 N3 77.50(4) . . ?
O6 Sc1 N3 117.73(4) . . ?
O2 Sc1 N3 150.82(4) . . ?
O1 Sc1 N3 88.01(4) . . ?
N4 Sc1 N3 70.68(4) . . ?
O5 Sc1 Sc2 107.24(3) . . ?
O6 Sc1 Sc2 117.92(3) . . ?
O2 Sc1 Sc2 34.46(2) . . ?
O1 Sc1 Sc2 36.39(2) . . ?
N4 Sc1 Sc2 108.95(3) . . ?
N3 Sc1 Sc2 122.54(3) . . ?
O3 Sc2 O4 97.50(4) . . ?
O3 Sc2 O2 96.75(4) . . ?
O4 Sc2 O2 90.72(4) . . ?
O3 Sc2 O1 107.35(4) . . ?
O4 Sc2 O1 150.64(4) . . ?
O2 Sc2 O1 71.38(3) . . ?
O3 Sc2 N2 145.72(4) . . ?
O4 Sc2 N2 77.79(4) . . ?
O2 Sc2 N2 117.08(4) . . ?
O1 Sc2 N2 89.64(4) . . ?
O3 Sc2 N1 78.71(4) . . ?
O4 Sc2 N1 107.63(4) . . ?
O2 Sc2 N1 161.47(4) . . ?
O1 Sc2 N1 92.64(4) . . ?
N2 Sc2 N1 70.78(4) . . ?
O3 Sc2 Sc1 102.91(3) . . ?
O4 Sc2 Sc1 123.17(3) . . ?
O2 Sc2 Sc1 34.99(2) . . ?
O1 Sc2 Sc1 36.47(2) . . ?
N2 Sc2 Sc1 108.00(3) . . ?
N1 Sc2 Sc1 128.06(3) . . ?
Sc2 O1 Sc1 107.14(4) . . ?
Sc2 O1 H1O 121.0(12) . . ?
Sc1 O1 H1O 130.9(12) . . ?
Sc2 O2 Sc1 110.55(4) . . ?
Sc2 O2 H2O 129.5(12) . . ?
Sc1 O2 H2O 118.2(12) . . ?
C1 O3 Sc2 142.19(8) . . ?
C8 O4 Sc2 132.15(8) . . ?
C33 O5 Sc1 142.22(8) . . ?
C40 O6 Sc1 138.65(8) . . ?
C3 N1 C4 117.32(11) . . ?
C3 N1 Sc2 126.34(9) . . ?
C4 N1 Sc2 116.28(8) . . ?
C6 N2 C5 119.28(11) . . ?
C6 N2 Sc2 127.35(9) . . ?
C5 N2 Sc2 112.90(8) . . ?
C35 N3 C36 115.77(11) . . ?
C35 N3 Sc1 127.45(9) . . ?
C36 N3 Sc1 116.77(8) . . ?
C38 N4 C37 117.58(12) . . ?
C38 N4 Sc1 128.80(10) . . ?
C37 N4 Sc1 112.49(8) . . ?
O3 C1 C2 120.22(11) . . ?
O3 C1 C24 120.71(12) . . ?
C2 C1 C24 119.05(12) . . ?
C21 C2 C1 120.00(12) . . ?
C21 C2 C3 117.54(12) . . ?
C1 C2 C3 122.45(12) . . ?
N1 C3 C2 127.66(12) . . ?
N1 C3 H3A 116.2 . . ?
C2 C3 H3A 116.2 . . ?
N1 C4 C5 109.24(11) . . ?
N1 C4 H4A 109.8 . . ?
C5 C4 H4A 109.8 . . ?
N1 C4 H4B 109.8 . . ?
C5 C4 H4B 109.8 . . ?
H4A C4 H4B 108.3 . . ?
N2 C5 C4 105.70(12) . . ?
N2 C5 H5A 110.6 . . ?
C4 C5 H5A 110.6 . . ?
N2 C5 H5B 110.6 . . ?
C4 C5 H5B 110.6 . . ?
H5A C5 H5B 108.7 . . ?
N2 C6 C7 124.76(12) . . ?
N2 C6 H6A 117.6 . . ?
C7 C6 H6A 117.6 . . ?
C12 C7 C8 119.62(12) . . ?
C12 C7 C6 118.08(12) . . ?
C8 C7 C6 122.16(12) . . ?
O4 C8 C9 121.06(12) . . ?
O4 C8 C7 119.89(12) . . ?
C9 C8 C7 119.02(12) . . ?
C10 C9 C8 117.51(12) . . ?
C10 C9 C17 121.10(12) . . ?
C8 C9 C17 121.37(12) . . ?
C9 C10 C11 125.12(13) . . ?
C9 C10 H10A 117.4 . . ?
C11 C10 H10A 117.4 . . ?
C12 C11 C10 116.50(12) . . ?
C12 C11 C13 123.23(13) . . ?
C10 C11 C13 120.19(13) . . ?
C11 C12 C7 122.12(13) . . ?
C11 C12 H12A 118.9 . . ?
C7 C12 H12A 118.9 . . ?
C16 C13 C14 109.36(15) . . ?
C16 C13 C11 111.80(14) . . ?
C14 C13 C11 108.45(13) . . ?
C16 C13 C15 109.03(15) . . ?
C14 C13 C15 107.76(15) . . ?
C11 C13 C15 110.35(13) . . ?
C13 C14 H14A 109.5 . . ?
C13 C14 H14B 109.5 . . ?
H14A C14 H14B 109.5 . . ?
C13 C14 H14C 109.5 . . ?
H14A C14 H14C 109.5 . . ?
H14B C14 H14C 109.5 . . ?
C13 C15 H15A 109.5 . . ?
C13 C15 H15B 109.5 . . ?
H15A C15 H15B 109.5 . . ?
C13 C15 H15C 109.5 . . ?
H15A C15 H15C 109.5 . . ?
H15B C15 H15C 109.5 . . ?
C13 C16 H16A 109.5 . . ?
C13 C16 H16B 109.5 . . ?
H16A C16 H16B 109.5 . . ?
C13 C16 H16C 109.5 . . ?
H16A C16 H16C 109.5 . . ?
H16B C16 H16C 109.5 . . ?
C9 C17 C19 109.86(12) . . ?
C9 C17 C20 112.48(12) . . ?
C19 C17 C20 107.69(13) . . ?
C9 C17 C18 109.67(12) . . ?
C19 C17 C18 109.58(12) . . ?
C20 C17 C18 107.47(13) . . ?
C17 C18 H18A 109.5 . . ?
C17 C18 H18B 109.5 . . ?
H18A C18 H18B 109.5 . . ?
C17 C18 H18C 109.5 . . ?
H18A C18 H18C 109.5 . . ?
H18B C18 H18C 109.5 . . ?
C17 C19 H19A 109.5 . . ?
C17 C19 H19B 109.5 . . ?
H19A C19 H19B 109.5 . . ?
C17 C19 H19C 109.5 . . ?
H19A C19 H19C 109.5 . . ?
H19B C19 H19C 109.5 . . ?
C17 C20 H20A 109.5 . . ?
C17 C20 H20B 109.5 . . ?
H20A C20 H20B 109.5 . . ?
C17 C20 H20C 109.5 . . ?
H20A C20 H20C 109.5 . . ?
H20B C20 H20C 109.5 . . ?
C22 C21 C2 122.47(14) . . ?
C22 C21 H21A 118.8 . . ?
C2 C21 H21A 118.8 . . ?
C21 C22 C23 116.25(13) . . ?
C21 C22 C29 123.51(14) . . ?
C23 C22 C29 120.24(13) . . ?
C24 C23 C22 125.12(13) . . ?
C24 C23 H23A 117.4 . . ?
C22 C23 H23A 117.4 . . ?
C23 C24 C1 117.06(13) . . ?
C23 C24 C25 122.43(12) . . ?
C1 C24 C25 120.48(12) . . ?
C24 C25 C26 110.10(12) . . ?
C24 C25 C27 111.06(12) . . ?
C26 C25 C27 109.18(12) . . ?
C24 C25 C28 112.40(12) . . ?
C26 C25 C28 106.91(13) . . ?
C27 C25 C28 107.02(13) . . ?
C25 C26 H26A 109.5 . . ?
C25 C26 H26B 109.5 . . ?
H26A C26 H26B 109.5 . . ?
C25 C26 H26C 109.5 . . ?
H26A C26 H26C 109.5 . . ?
H26B C26 H26C 109.5 . . ?
C25 C27 H27A 109.5 . . ?
C25 C27 H27B 109.5 . . ?
H27A C27 H27B 109.5 . . ?
C25 C27 H27C 109.5 . . ?
H27A C27 H27C 109.5 . . ?
H27B C27 H27C 109.5 . . ?
C25 C28 H28A 109.5 . . ?
C25 C28 H28B 109.5 . . ?
H28A C28 H28B 109.5 . . ?
C25 C28 H28C 109.5 . . ?
H28A C28 H28C 109.5 . . ?
H28B C28 H28C 109.5 . . ?
C32 C29 C31 109.23(16) . . ?
C32 C29 C30 110.06(15) . . ?
C31 C29 C30 108.18(15) . . ?
C32 C29 C22 108.98(14) . . ?
C31 C29 C22 111.24(13) . . ?
C30 C29 C22 109.14(13) . . ?
C29 C30 H30A 109.5 . . ?
C29 C30 H30B 109.5 . . ?
H30A C30 H30B 109.5 . . ?
C29 C30 H30C 109.5 . . ?
H30A C30 H30C 109.5 . . ?
H30B C30 H30C 109.5 . . ?
C29 C31 H31A 109.5 . . ?
C29 C31 H31B 109.5 . . ?
H31A C31 H31B 109.5 . . ?
C29 C31 H31C 109.5 . . ?
H31A C31 H31C 109.5 . . ?
H31B C31 H31C 109.5 . . ?
C29 C32 H32A 109.5 . . ?
C29 C32 H32B 109.5 . . ?
H32A C32 H32B 109.5 . . ?
C29 C32 H32C 109.5 . . ?
H32A C32 H32C 109.5 . . ?
H32B C32 H32C 109.5 . . ?
O5 C33 C56 121.39(12) . . ?
O5 C33 C34 119.56(11) . . ?
C56 C33 C34 119.04(12) . . ?
C53 C34 C33 119.84(12) . . ?
C53 C34 C35 117.48(13) . . ?
C33 C34 C35 122.45(12) . . ?
N3 C35 C34 126.46(13) . . ?
N3 C35 H35A 116.8 . . ?
C34 C35 H35A 116.8 . . ?
N3 C36 C37 109.53(12) . . ?
N3 C36 H36A 109.8 . . ?
C37 C36 H36A 109.8 . . ?
N3 C36 H36B 109.8 . . ?
C37 C36 H36B 109.8 . . ?
H36A C36 H36B 108.2 . . ?
N4 C37 C36 106.69(11) . . ?
N4 C37 H37A 110.4 . . ?
C36 C37 H37A 110.4 . . ?
N4 C37 H37B 110.4 . . ?
C36 C37 H37B 110.4 . . ?
H37A C37 H37B 108.6 . . ?
N4 C38 C39 126.01(13) . . ?
N4 C38 H38A 117.0 . . ?
C39 C38 H38A 117.0 . . ?
C44 C39 C40 120.61(13) . . ?
C44 C39 C38 117.79(13) . . ?
C40 C39 C38 121.59(12) . . ?
O6 C40 C39 120.26(12) . . ?
O6 C40 C41 121.35(12) . . ?
C39 C40 C41 118.38(12) . . ?
C42 C41 C40 117.66(13) . . ?
C42 C41 C49 121.26(13) . . ?
C40 C41 C49 121.00(11) . . ?
C41 C42 C43 124.88(14) . . ?
C41 C42 H42A 117.6 . . ?
C43 C42 H42A 117.6 . . ?
C44 C43 C42 115.99(13) . . ?
C44 C43 C45 122.04(14) . . ?
C42 C43 C45 121.85(14) . . ?
C43 C44 C39 122.41(13) . . ?
C43 C44 H44A 118.8 . . ?
C39 C44 H44A 118.8 . . ?
C46 C45 C48A 129.6(3) . . ?
C46 C45 C46A 39.4(3) . . ?
C48A C45 C46A 115.1(4) . . ?
C46 C45 C47 112.6(2) . . ?
C48A C45 C47 59.2(4) . . ?
C46A C45 C47 143.6(3) . . ?
C46 C45 C43 114.03(17) . . ?
C48A C45 C43 115.7(3) . . ?
C46A C45 C43 106.8(3) . . ?
C47 C45 C43 107.34(16) . . ?
C46 C45 C48 106.3(2) . . ?
C48A C45 C48 48.6(4) . . ?
C46A C45 C48 72.8(3) . . ?
C47 C45 C48 107.2(2) . . ?
C43 C45 C48 109.09(16) . . ?
C46 C45 C47A 66.0(3) . . ?
C48A C45 C47A 107.2(4) . . ?
C46A C45 C47A 105.3(4) . . ?
C47 C45 C47A 52.6(3) . . ?
C43 C45 C47A 106.0(2) . . ?
C48 C45 C47A 143.8(2) . . ?
C45 C46 H46A 109.5 . . ?
C45 C46 H46B 109.5 . . ?
H46A C46 H46B 109.5 . . ?
C45 C46 H46C 109.5 . . ?
H46A C46 H46C 109.5 . . ?
H46B C46 H46C 109.5 . . ?
C45 C47 H47A 109.5 . . ?
C45 C47 H47B 109.5 . . ?
H47A C47 H47B 109.5 . . ?
C45 C47 H47C 109.5 . . ?
H47A C47 H47C 109.5 . . ?
H47B C47 H47C 109.5 . . ?
C45 C48 H48A 109.5 . . ?
C45 C48 H48B 109.5 . . ?
H48A C48 H48B 109.5 . . ?
C45 C48 H48C 109.5 . . ?
H48A C48 H48C 109.5 . . ?
H48B C48 H48C 109.5 . . ?
C45 C46A H46D 109.5 . . ?
C45 C46A H46E 109.5 . . ?
H46D C46A H46E 109.5 . . ?
C45 C46A H46F 109.5 . . ?
H46D C46A H46F 109.5 . . ?
H46E C46A H46F 109.5 . . ?
C45 C47A H47D 109.5 . . ?
C45 C47A H47E 109.5 . . ?
H47D C47A H47E 109.5 . . ?
C45 C47A H47F 109.5 . . ?
H47D C47A H47F 109.5 . . ?
H47E C47A H47F 109.5 . . ?
C45 C48A H48D 109.5 . . ?
C45 C48A H48E 109.5 . . ?
H48D C48A H48E 109.5 . . ?
C45 C48A H48F 109.5 . . ?
H48D C48A H48F 109.5 . . ?
H48E C48A H48F 109.5 . . ?
C51 C49 C50 109.61(12) . . ?
C51 C49 C52 107.76(13) . . ?
C50 C49 C52 106.73(13) . . ?
C51 C49 C41 108.90(13) . . ?
C50 C49 C41 110.77(12) . . ?
C52 C49 C41 112.98(12) . . ?
C49 C50 H50A 109.5 . . ?
C49 C50 H50B 109.5 . . ?
H50A C50 H50B 109.5 . . ?
C49 C50 H50C 109.5 . . ?
H50A C50 H50C 109.5 . . ?
H50B C50 H50C 109.5 . . ?
C49 C51 H51A 109.5 . . ?
C49 C51 H51B 109.5 . . ?
H51A C51 H51B 109.5 . . ?
C49 C51 H51C 109.5 . . ?
H51A C51 H51C 109.5 . . ?
H51B C51 H51C 109.5 . . ?
C49 C52 H52A 109.5 . . ?
C49 C52 H52B 109.5 . . ?
H52A C52 H52B 109.5 . . ?
C49 C52 H52C 109.5 . . ?
H52A C52 H52C 109.5 . . ?
H52B C52 H52C 109.5 . . ?
C54 C53 C34 122.22(14) . . ?
C54 C53 H53A 118.9 . . ?
C34 C53 H53A 118.9 . . ?
C53 C54 C55 116.33(13) . . ?
C53 C54 C61 122.28(14) . . ?
C55 C54 C61 121.39(13) . . ?
C56 C55 C54 124.55(13) . . ?
C56 C55 H55A 117.7 . . ?
C54 C55 H55A 117.7 . . ?
C55 C56 C33 118.02(13) . . ?
C55 C56 C57 121.24(12) . . ?
C33 C56 C57 120.72(12) . . ?
C60 C57 C59 107.76(13) . . ?
C60 C57 C58 110.14(12) . . ?
C59 C57 C58 107.17(12) . . ?
C60 C57 C56 108.85(12) . . ?
C59 C57 C56 112.39(12) . . ?
C58 C57 C56 110.49(12) . . ?
C57 C58 H58A 109.5 . . ?
C57 C58 H58B 109.5 . . ?
H58A C58 H58B 109.5 . . ?
C57 C58 H58C 109.5 . . ?
H58A C58 H58C 109.5 . . ?
H58B C58 H58C 109.5 . . ?
C57 C59 H59A 109.5 . . ?
C57 C59 H59B 109.5 . . ?
H59A C59 H59B 109.5 . . ?
C57 C59 H59C 109.5 . . ?
H59A C59 H59C 109.5 . . ?
H59B C59 H59C 109.5 . . ?
C57 C60 H60A 109.5 . . ?
C57 C60 H60B 109.5 . . ?
H60A C60 H60B 109.5 . . ?
C57 C60 H60C 109.5 . . ?
H60A C60 H60C 109.5 . . ?
H60B C60 H60C 109.5 . . ?
C62A C61 C63 43.1(3) . . ?
C62A C61 C64 137.1(3) . . ?
C63 C61 C64 112.83(19) . . ?
C62A C61 C64A 114.7(4) . . ?
C63 C61 C64A 131.2(3) . . ?
C64 C61 C64A 47.4(3) . . ?
C62A C61 C54 112.8(3) . . ?
C63 C61 C54 114.25(16) . . ?
C64 C61 C54 109.83(16) . . ?
C64A C61 C54 114.5(3) . . ?
C62A C61 C62 65.5(4) . . ?
C63 C61 C62 106.5(2) . . ?
C64 C61 C62 107.1(2) . . ?
C64A C61 C62 60.2(3) . . ?
C54 C61 C62 105.76(15) . . ?
C62A C61 C63A 105.7(4) . . ?
C63 C61 C63A 63.6(3) . . ?
C64 C61 C63A 57.5(3) . . ?
C64A C61 C63A 102.5(4) . . ?
C54 C61 C63A 105.1(3) . . ?
C62 C61 C63A 148.8(3) . . ?
C61 C62 H62A 109.5 . . ?
C61 C62 H62B 109.5 . . ?
H62A C62 H62B 109.5 . . ?
C61 C62 H62C 109.5 . . ?
H62A C62 H62C 109.5 . . ?
H62B C62 H62C 109.5 . . ?
C61 C63 H63A 109.5 . . ?
C61 C63 H63B 109.5 . . ?
H63A C63 H63B 109.5 . . ?
C61 C63 H63C 109.5 . . ?
H63A C63 H63C 109.5 . . ?
H63B C63 H63C 109.5 . . ?
C61 C64 H64A 109.5 . . ?
C61 C64 H64B 109.5 . . ?
H64A C64 H64B 109.5 . . ?
C61 C64 H64C 109.5 . . ?
H64A C64 H64C 109.5 . . ?
H64B C64 H64C 109.5 . . ?
C61 C62A H62D 109.5 . . ?
C61 C62A H62E 109.5 . . ?
H62D C62A H62E 109.5 . . ?
C61 C62A H62F 109.5 . . ?
H62D C62A H62F 109.5 . . ?
H62E C62A H62F 109.5 . . ?
C61 C63A H63D 109.5 . . ?
C61 C63A H63E 109.5 . . ?
H63D C63A H63E 109.5 . . ?
C61 C63A H63F 109.5 . . ?
H63D C63A H63F 109.5 . . ?
H63E C63A H63F 109.5 . . ?
C61 C64A H64D 109.5 . . ?
C61 C64A H64E 109.5 . . ?
H64D C64A H64E 109.5 . . ?
C61 C64A H64F 109.5 . . ?
H64D C64A H64F 109.5 . . ?
H64E C64A H64F 109.5 . . ?
C66 C65 C66 117.5(2) 2_655 . ?
C66 C65 C69 121.25(10) 2_655 . ?
C66 C65 C69 121.25(10) . . ?
C67 C66 C65 120.94(16) . . ?
C67 C66 H66 119.5 . . ?
C65 C66 H66 119.5 . . ?
C66 C67 C68 121.11(18) . . ?
C66 C67 H67 119.4 . . ?
C68 C67 H67 119.4 . . ?
C67 C68 C67 118.4(2) . 2_655 ?
C67 C68 H68 120.8 . . ?
C67 C68 H68 120.8 2_655 . ?
C65 C69 H69A 109.5 . . ?
C65 C69 H69B 109.5 . . ?
H69A C69 H69B 109.5 . . ?
C65 C69 H69C 109.5 . . ?
H69A C69 H69C 109.5 . . ?
H69B C69 H69C 109.5 . . ?
C70 C71 C72 115.8(2) . . ?
C70 C71 C76 121.1(2) . . ?
C72 C71 C76 123.1(2) . . ?
C71 C70 C75 121.9(3) . . ?
C71 C70 H70A 119.0 . . ?
C75 C70 H70A 119.0 . . ?
C74 C75 C70 122.2(3) . . ?
C74 C75 H75A 118.9 . . ?
C70 C75 H75A 118.9 . . ?
C75 C74 C73 118.1(3) . . ?
C75 C74 H74A 121.0 . . ?
C73 C74 H74A 121.0 . . ?
C74 C73 C72 121.6(3) . . ?
C74 C73 H73A 119.2 . . ?
C72 C73 H73A 119.2 . . ?
C71 C72 C73 120.3(3) . . ?
C71 C72 H72A 119.9 . . ?
C73 C72 H72A 119.9 . . ?
C71 C76 H76A 109.5 . . ?
C71 C76 H76B 109.5 . . ?
H76A C76 H76B 109.5 . . ?
C71 C76 H76C 109.5 . . ?
H76A C76 H76C 109.5 . . ?
H76B C76 H76C 109.5 . . ?
C77 C78 C83 130.7(4) . . ?
C77 C78 C79 122.0(3) . . ?
C83 C78 C79 107.3(4) . . ?
C78 C77 C82 119.9(3) . . ?
C78 C77 H77A 120.1 . . ?
C82 C77 H77A 120.1 . . ?
C81 C82 C77 116.5(3) . . ?
C81 C82 H82A 121.8 . . ?
C77 C82 H82A 121.8 . . ?
C82 C81 C80 121.9(3) . . ?
C82 C81 H81A 119.1 . . ?
C80 C81 H81A 119.1 . . ?
C79 C80 C81 122.6(3) . . ?
C79 C80 H80A 118.7 . . ?
C81 C80 H80A 118.7 . . ?
C80 C79 C78 117.0(3) . . ?
C80 C79 H79A 121.5 . . ?
C78 C79 H79A 121.5 . . ?
C78 C83 H83A 109.5 . . ?
C78 C83 H83B 109.5 . . ?
H83A C83 H83B 109.5 . . ?
C78 C83 H83C 109.5 . . ?
H83A C83 H83C 109.5 . . ?
H83B C83 H83C 109.5 . . ?

loop_
_geom_bond_atom_site_label_1
_geom_bond_atom_site_label_2
_geom_bond_distance
_geom_bond_site_symmetry_2
_geom_bond_publ_flag
Sc1 O5 1.9943(9) . ?
Sc1 O6 2.0160(9) . ?
Sc1 O2 2.0836(9) . ?
Sc1 O1 2.1166(9) . ?
Sc1 N4 2.2861(11) . ?
Sc1 N3 2.3148(11) . ?
Sc1 Sc2 3.4026(3) . ?
Sc2 O3 1.9838(9) . ?
Sc2 O4 2.0275(9) . ?
Sc2 O2 2.0562(8) . ?
Sc2 O1 2.1123(9) . ?
Sc2 N2 2.2601(11) . ?
Sc2 N1 2.3214(11) . ?
O1 H1O 0.657(11) . ?
O2 H2O 0.658(11) . ?
O3 C1 1.3206(15) . ?
O4 C8 1.3229(15) . ?
O5 C33 1.3258(15) . ?
O6 C40 1.3253(15) . ?
N1 C3 1.2909(17) . ?
N1 C4 1.4734(17) . ?
N2 C6 1.2835(17) . ?
N2 C5 1.4712(18) . ?
N3 C35 1.2872(18) . ?
N3 C36 1.4809(18) . ?
N4 C38 1.2867(17) . ?
N4 C37 1.4691(18) . ?
C1 C2 1.4151(18) . ?
C1 C24 1.4203(19) . ?
C2 C21 1.4000(19) . ?
C2 C3 1.4400(19) . ?
C3 H3A 0.9500 . ?
C4 C5 1.512(2) . ?
C4 H4A 0.9900 . ?
C4 H4B 0.9900 . ?
C5 H5A 0.9900 . ?
C5 H5B 0.9900 . ?
C6 C7 1.4371(19) . ?
C6 H6A 0.9500 . ?
C7 C12 1.4141(19) . ?
C7 C8 1.4247(19) . ?
C8 C9 1.4128(19) . ?
C9 C10 1.3918(18) . ?
C9 C17 1.5270(19) . ?
C10 C11 1.395(2) . ?
C10 H10A 0.9500 . ?
C11 C12 1.372(2) . ?
C11 C13 1.531(2) . ?
C12 H12A 0.9500 . ?
C13 C16 1.531(2) . ?
C13 C14 1.531(2) . ?
C13 C15 1.543(2) . ?
C14 H14A 0.9800 . ?
C14 H14B 0.9800 . ?
C14 H14C 0.9800 . ?
C15 H15A 0.9800 . ?
C15 H15B 0.9800 . ?
C15 H15C 0.9800 . ?
C16 H16A 0.9800 . ?
C16 H16B 0.9800 . ?
C16 H16C 0.9800 . ?
C17 C19 1.537(2) . ?
C17 C20 1.541(2) . ?
C17 C18 1.543(2) . ?
C18 H18A 0.9800 . ?
C18 H18B 0.9800 . ?
C18 H18C 0.9800 . ?
C19 H19A 0.9800 . ?
C19 H19B 0.9800 . ?
C19 H19C 0.9800 . ?
C20 H20A 0.9800 . ?
C20 H20B 0.9800 . ?
C20 H20C 0.9800 . ?
C21 C22 1.364(2) . ?
C21 H21A 0.9500 . ?
C22 C23 1.403(2) . ?
C22 C29 1.542(2) . ?
C23 C24 1.385(2) . ?
C23 H23A 0.9500 . ?
C24 C25 1.531(2) . ?
C25 C26 1.535(2) . ?
C25 C27 1.536(2) . ?
C25 C28 1.543(2) . ?
C26 H26A 0.9800 . ?
C26 H26B 0.9800 . ?
C26 H26C 0.9800 . ?
C27 H27A 0.9800 . ?
C27 H27B 0.9800 . ?
C27 H27C 0.9800 . ?
C28 H28A 0.9800 . ?
C28 H28B 0.9800 . ?
C28 H28C 0.9800 . ?
C29 C32 1.521(3) . ?
C29 C31 1.526(2) . ?
C29 C30 1.534(2) . ?
C30 H30A 0.9800 . ?
C30 H30B 0.9800 . ?
C30 H30C 0.9800 . ?
C31 H31A 0.9800 . ?
C31 H31B 0.9800 . ?
C31 H31C 0.9800 . ?
C32 H32A 0.9800 . ?
C32 H32B 0.9800 . ?
C32 H32C 0.9800 . ?
C33 C56 1.4079(18) . ?
C33 C34 1.4190(19) . ?
C34 C53 1.4078(19) . ?
C34 C35 1.4473(19) . ?
C35 H35A 0.9500 . ?
C36 C37 1.501(2) . ?
C36 H36A 0.9900 . ?
C36 H36B 0.9900 . ?
C37 H37A 0.9900 . ?
C37 H37B 0.9900 . ?
C38 C39 1.438(2) . ?
C38 H38A 0.9500 . ?
C39 C44 1.4049(19) . ?
C39 C40 1.4139(19) . ?
C40 C41 1.4244(19) . ?
C41 C42 1.3915(19) . ?
C41 C49 1.534(2) . ?
C42 C43 1.409(2) . ?
C42 H42A 0.9500 . ?
C43 C44 1.371(2) . ?
C43 C45 1.533(2) . ?
C44 H44A 0.9500 . ?
C45 C46 1.464(3) . ?
C45 C48A 1.469(6) . ?
C45 C46A 1.496(6) . ?
C45 C47 1.519(4) . ?
C45 C48 1.574(3) . ?
C45 C47A 1.600(5) . ?
C46 H46A 0.9800 . ?
C46 H46B 0.9800 . ?
C46 H46C 0.9800 . ?
C47 H47A 0.9800 . ?
C47 H47B 0.9800 . ?
C47 H47C 0.9800 . ?
C48 H48A 0.9800 . ?
C48 H48B 0.9800 . ?
C48 H48C 0.9800 . ?
C46A H46D 0.9800 . ?
C46A H46E 0.9800 . ?
C46A H46F 0.9800 . ?
C47A H47D 0.9800 . ?
C47A H47E 0.9800 . ?
C47A H47F 0.9800 . ?
C48A H48D 0.9800 . ?
C48A H48E 0.9800 . ?
C48A H48F 0.9800 . ?
C49 C51 1.528(2) . ?
C49 C50 1.529(2) . ?
C49 C52 1.530(2) . ?
C50 H50A 0.9800 . ?
C50 H50B 0.9800 . ?
C50 H50C 0.9800 . ?
C51 H51A 0.9800 . ?
C51 H51B 0.9800 . ?
C51 H51C 0.9800 . ?
C52 H52A 0.9800 . ?
C52 H52B 0.9800 . ?
C52 H52C 0.9800 . ?
C53 C54 1.367(2) . ?
C53 H53A 0.9500 . ?
C54 C55 1.413(2) . ?
C54 C61 1.525(2) . ?
C55 C56 1.3796(19) . ?
C55 H55A 0.9500 . ?
C56 C57 1.543(2) . ?
C57 C60 1.537(2) . ?
C57 C59 1.537(2) . ?
C57 C58 1.538(2) . ?
C58 H58A 0.9800 . ?
C58 H58B 0.9800 . ?
C58 H58C 0.9800 . ?
C59 H59A 0.9800 . ?
C59 H59B 0.9800 . ?
C59 H59C 0.9800 . ?
C60 H60A 0.9800 . ?
C60 H60B 0.9800 . ?
C60 H60C 0.9800 . ?
C61 C62A 1.491(6) . ?
C61 C63 1.497(3) . ?
C61 C64 1.497(3) . ?
C61 C64A 1.510(7) . ?
C61 C62 1.608(3) . ?
C61 C63A 1.658(6) . ?
C62 H62A 0.9800 . ?
C62 H62B 0.9800 . ?
C62 H62C 0.9800 . ?
C63 H63A 0.9800 . ?
C63 H63B 0.9800 . ?
C63 H63C 0.9800 . ?
C64 H64A 0.9800 . ?
C64 H64B 0.9800 . ?
C64 H64C 0.9800 . ?
C62A H62D 0.9800 . ?
C62A H62E 0.9800 . ?
C62A H62F 0.9800 . ?
C63A H63D 0.9800 . ?
C63A H63E 0.9800 . ?
C63A H63F 0.9800 . ?
C64A H64D 0.9800 . ?
C64A H64E 0.9800 . ?
C64A H64F 0.9800 . ?
C65 C66 1.3899(19) 2_655 ?
C65 C66 1.3900(19) . ?
C65 C69 1.499(3) . ?
C66 C67 1.366(2) . ?
C66 H66 0.9500 . ?
C67 C68 1.375(2) . ?
C67 H67 0.9500 . ?
C68 C67 1.375(2) 2_655 ?
C68 H68 0.9500 . ?
C69 H69A 0.9800 . ?
C69 H69B 0.9800 . ?
C69 H69C 0.9800 . ?
C71 C70 1.363(3) . ?
C71 C72 1.390(3) . ?
C71 C76 1.464(3) . ?
C70 C75 1.365(4) . ?
C70 H70A 0.9500 . ?
C75 C74 1.331(4) . ?
C75 H75A 0.9500 . ?
C74 C73 1.334(4) . ?
C74 H74A 0.9500 . ?
C73 C72 1.394(4) . ?
C73 H73A 0.9500 . ?
C72 H72A 0.9500 . ?
C76 H76A 0.9800 . ?
C76 H76B 0.9800 . ?
C76 H76C 0.9800 . ?
C78 C77 1.347(4) . ?
C78 C83 1.362(5) . ?
C78 C79 1.370(4) . ?
C77 C82 1.403(4) . ?
C77 H77A 0.9500 . ?
C82 C81 1.334(4) . ?
C82 H82A 0.9500 . ?
C81 C80 1.360(4) . ?
C81 H81A 0.9500 . ?
C80 C79 1.311(4) . ?
C80 H80A 0.9500 . ?
C79 H79A 0.9500 . ?
C83 H83A 0.9800 . ?
C83 H83B 0.9800 . ?
C83 H83C 0.9800 . ?
